data_7704546
loop_
_publ_author_name
'Watanabe, Lara K.'
'Wrixon, Justin D.'
'Ahmed, Zeinab S.'
'Hayward, John J.'
'Abbasi, Parisa'
'Pilkington, Melanie'
'Macdonald, Charles L. B.'
'Rawson, Jeremy M.'

_publ_section_title
;
 Oxidative addition of tetrathiocins to palladium(0) and platinum(0): a
 route to dithiolate coordination complexes.
;
_journal_issue 26
_journal_name_full 'Dalton transactions (Cambridge, England : 2003)'
_journal_page_first 9086
_journal_page_last 9093
_journal_paper_doi 10.1039/d0dt01678k
_journal_volume 49
_journal_year 2020
_chemical_formula_moiety 'C35 H32 O2 P2 Pt S2'
_chemical_formula_sum 'C35 H32 O2 P2 Pt S2'
_chemical_formula_weight 805.75
_space_group_crystal_system orthorhombic
_space_group_IT_number 19
_space_group_name_Hall 'P 2ac 2ab'
_space_group_name_H-M_alt 'P 21 21 21'
_atom_sites_solution_hydrogens geom
_atom_sites_solution_primary dual
_audit_creation_date 2019-08-02
_audit_creation_method
;
Olex2 1.2
(compiled May 18 2018 14:05:52 for OlexSys, GUI svn.r5506)
;
_audit_update_record
;
2019-12-13 deposited with the CCDC.	2020-05-25 downloaded from the CCDC.
;
_cell_angle_alpha 90
_cell_angle_beta 90
_cell_angle_gamma 90
_cell_formula_units_Z 4
_cell_length_a 11.4938(4)
_cell_length_b 12.8694(4)
_cell_length_c 21.4788(6)
_cell_measurement_reflns_used 9870
_cell_measurement_temperature 170(2)
_cell_measurement_theta_max 27.544
_cell_measurement_theta_min 3.041
_cell_volume 3177.11(17)
_computing_cell_refinement 'SAINT V8.38A (?, 2016)'
_computing_data_reduction 'SAINT V8.38A (?, 2016)'
_computing_molecular_graphics 'Olex2 (Dolomanov et al., 2009)'
_computing_publication_material 'Olex2 (Dolomanov et al., 2009)'
_computing_structure_refinement 'ShelXL (Sheldrick, 2015)'
_computing_structure_solution 'ShelXT (Sheldrick, 2015)'
_diffrn_ambient_temperature 170.0
_diffrn_measured_fraction_theta_full 0.996
_diffrn_measured_fraction_theta_max 0.995
_diffrn_measurement_device_type 'Bruker APEX-II CCD'
_diffrn_measurement_method '\f and \w scans'
_diffrn_radiation_type MoK\a
_diffrn_radiation_wavelength 0.71073
_diffrn_reflns_av_R_equivalents 0.0276
_diffrn_reflns_av_unetI/netI 0.0343
_diffrn_reflns_Laue_measured_fraction_full 0.996
_diffrn_reflns_Laue_measured_fraction_max 0.995
_diffrn_reflns_limit_h_max 14
_diffrn_reflns_limit_h_min -14
_diffrn_reflns_limit_k_max 16
_diffrn_reflns_limit_k_min -13
_diffrn_reflns_limit_l_max 27
_diffrn_reflns_limit_l_min -27
_diffrn_reflns_number 36129
_diffrn_reflns_point_group_measured_fraction_full 0.985
_diffrn_reflns_point_group_measured_fraction_max 0.984
_diffrn_reflns_theta_full 25.242
_diffrn_reflns_theta_max 27.544
_diffrn_reflns_theta_min 3.040
_diffrn_standards_number 0
_exptl_absorpt_coefficient_mu 4.680
_exptl_absorpt_correction_T_max 0.7456
_exptl_absorpt_correction_T_min 0.4836
_exptl_absorpt_correction_type multi-scan
_exptl_absorpt_process_details
;
SADABS-2016/2 (Bruker,2016) was used for absorption correction.
wR2(int) was 0.1306 before and 0.0699 after correction.
The Ratio of minimum to maximum transmission is 0.6486.
The \l/2 correction factor is Not present.
;
_exptl_crystal_colour yellow
_exptl_crystal_colour_primary yellow
_exptl_crystal_density_diffrn 1.685
_exptl_crystal_description block
_exptl_crystal_F_000 1592
_exptl_crystal_size_max 0.420
_exptl_crystal_size_mid 0.254
_exptl_crystal_size_min 0.241
_refine_diff_density_max 0.692
_refine_diff_density_min -0.767
_refine_diff_density_rms 0.089
_refine_ls_abs_structure_details
;
 Flack x determined using 2868 quotients [(I+)-(I-)]/[(I+)+(I-)]
 (Parsons, Flack and Wagner, Acta Cryst. B69 (2013) 249-259).
;
_refine_ls_abs_structure_Flack 0.010(3)
_refine_ls_extinction_method none
_refine_ls_goodness_of_fit_ref 1.021
_refine_ls_hydrogen_treatment constr
_refine_ls_matrix_type full
_refine_ls_number_parameters 409
_refine_ls_number_reflns 7216
_refine_ls_number_restraints 60
_refine_ls_restrained_S_all 1.018
_refine_ls_R_factor_all 0.0263
_refine_ls_R_factor_gt 0.0233
_refine_ls_shift/su_max 0.001
_refine_ls_shift/su_mean 0.000
_refine_ls_structure_factor_coef Fsqd
_refine_ls_weighting_details 'w=1/[\s^2^(Fo^2^)+(0.0191P)^2^+2.7323P] where P=(Fo^2^+2Fc^2^)/3'
_refine_ls_weighting_scheme calc
_refine_ls_wR_factor_gt 0.0511
_refine_ls_wR_factor_ref 0.0524
_reflns_Friedel_coverage 0.771
_reflns_Friedel_fraction_full 0.970
_reflns_Friedel_fraction_max 0.971
_reflns_number_gt 6868
_reflns_number_total 7216
_reflns_threshold_expression 'I > 2\s(I)'
_cod_data_source_file d0dt01678k2.cif
_cod_data_source_block lw069_1_0m
_cod_depositor_comments 'Adding full bibliography for 7704546--7704563.cif.'
_cod_database_code 7704546
_shelx_shelxl_version_number 2018/1
_shelx_space_group_comment
;
The symmetry employed for this shelxl refinement is uniquely defined
by the following loop, which should always be used as a source of
symmetry information in preference to the above space-group names.
They are only intended as comments.
;
_olex2_refinement_description
;
1. Fixed Uiso
 At 1.2 times of:
  All C(H) groups, All C(H,H) groups
2. Uiso/Uaniso restraints and constraints
C12 \\sim C12A: within 2A with sigma of 0.04 and sigma for terminal atoms of
0.08
C13 \\sim C13A \\sim C17 \\sim C17A: within 2A with sigma of 0.04 and sigma for
terminal atoms of 0.08
C14 \\sim C14A \\sim C16 \\sim C16A: within 2A with sigma of 0.04 and sigma for
terminal atoms of 0.08
C15 \\sim C15A: within 2A with sigma of 0.04 and sigma for terminal atoms of
0.08
3. Same fragment restrains
{C12, C13, C14, C15, C16, C17} sigma for 1-2: 0.02, 1-3: 0.04
as
{C12A, C13A, C14A, C15A, C16A, C17A}
4. Others
 Fixed Sof: C12(0.5) C13(0.5) H13(0.5) C14(0.5) H14(0.5) C15(0.5) H15(0.5)
 C16(0.5) H16(0.5) C17(0.5) H17(0.5) C12A(0.5) C13A(0.5) H13A(0.5) C14A(0.5)
 H14A(0.5) C15A(0.5) H15A(0.5) C16A(0.5) H16A(0.5) C17A(0.5) H17A(0.5)
5.a Secondary CH2 refined with riding coordinates:
 C11(H11A,H11B), C10(H10A,H10B), C8(H8A,H8B), C9(H9A,H9B), C7(H7A,H7B)
5.b Aromatic/amide H refined with riding coordinates:
 C25(H25), C31(H31), C22(H22), C23(H23), C19(H19), C2(H2), C35(H35), C33(H33),
 C34(H34), C21(H21), C32(H32), C5(H5), C29(H29), C20(H20), C26(H26), C27(H27),
 C28(H28), C13(H13), C14(H14), C15(H15), C16(H16), C17(H17), C13A(H13A),
 C14A(H14A), C15A(H15A), C16A(H16A), C17A(H17A)
5.c Fitted hexagon refined as free rotating group:
 C12(C13,C14,C15,C16,C17), C12A(C13A,C14A,C15A,C16A,C17A)
;
_olex2_submission_special_instructions 'No special instructions were received'

loop_
_space_group_symop_operation_xyz
'x, y, z'
'-x+1/2, -y, z+1/2'
'-x, y+1/2, -z+1/2'
'x+1/2, -y+1/2, -z'

loop_
_atom_site_label
_atom_site_type_symbol
_atom_site_fract_x
_atom_site_fract_y
_atom_site_fract_z
_atom_site_U_iso_or_equiv
_atom_site_adp_type
_atom_site_occupancy
_atom_site_site_symmetry_order
_atom_site_calc_flag
_atom_site_refinement_flags_posn
_atom_site_refinement_flags_adp
_atom_site_refinement_flags_occupancy
_atom_site_disorder_assembly
_atom_site_disorder_group
Pt1 Pt 0.30048(2) 0.54509(2) 0.34215(2) 0.02377(6) Uani 1 1 d . . . . .
S1 S 0.12362(12) 0.51350(12) 0.39030(7) 0.0347(3) Uani 1 1 d . . . . .
P2 P 0.45919(12) 0.58703(11) 0.28579(6) 0.0268(3) Uani 1 1 d . . . . .
P1 P 0.26845(11) 0.71743(11) 0.34861(7) 0.0314(3) Uani 1 1 d . . . . .
S2 S 0.33373(11) 0.36747(11) 0.34160(8) 0.0367(3) Uani 1 1 d . . . . .
C30 C 0.6008(5) 0.5283(5) 0.2992(2) 0.0339(12) Uani 1 1 d . . . . .
C25 C 0.3722(6) 0.4819(5) 0.1835(3) 0.0399(15) Uani 1 1 d . . . . .
H25 H 0.344460 0.433594 0.213496 0.048 Uiso 1 1 calc R . . . .
C1 C 0.1190(5) 0.3820(5) 0.3994(3) 0.0365(13) Uani 1 1 d . . . . .
C11 C 0.4875(5) 0.7264(5) 0.2965(3) 0.0387(13) Uani 1 1 d . . . . .
H11A H 0.529334 0.738106 0.336183 0.046 Uiso 1 1 calc R . . . .
H11B H 0.536296 0.752886 0.262037 0.046 Uiso 1 1 calc R . . . .
O2 O 0.1036(5) 0.0603(4) 0.4246(2) 0.0644(14) Uani 1 1 d . . . . .
C6 C 0.2086(6) 0.3171(5) 0.3806(3) 0.0364(12) Uani 1 1 d . . . . .
C24 C 0.4317(5) 0.5694(4) 0.2031(2) 0.0300(12) Uani 1 1 d . . . . .
C31 C 0.6167(4) 0.4541(5) 0.3446(3) 0.0418(12) Uani 1 1 d . . . . .
H31 H 0.553267 0.432036 0.369700 0.050 Uiso 1 1 calc R . . . .
C18 C 0.1280(5) 0.7639(5) 0.3220(3) 0.0330(12) Uani 1 1 d . . . . .
C22 C -0.0255(7) 0.7527(6) 0.2468(4) 0.058(2) Uani 1 1 d . . . . .
H22 H -0.060446 0.719201 0.212149 0.070 Uiso 1 1 calc R . . . .
C23 C 0.0756(6) 0.7129(6) 0.2722(4) 0.0554(19) Uani 1 1 d . . . . .
H23 H 0.109170 0.651235 0.255704 0.066 Uiso 1 1 calc R . . . .
C19 C 0.0771(5) 0.8520(5) 0.3459(3) 0.0420(13) Uani 1 1 d . . . . .
H19 H 0.112291 0.887349 0.379838 0.050 Uiso 1 1 calc R . . . .
C10 C 0.3713(5) 0.7829(5) 0.2974(4) 0.0474(16) Uani 1 1 d . . . . .
H10A H 0.339080 0.785582 0.254722 0.057 Uiso 1 1 calc R . . . .
H10B H 0.383054 0.855121 0.311955 0.057 Uiso 1 1 calc R . . . .
C2 C 0.0207(6) 0.3355(6) 0.4261(3) 0.0503(17) Uani 1 1 d . . . . .
H2 H -0.041521 0.378777 0.439256 0.060 Uiso 1 1 calc R . . . .
C35 C 0.6952(6) 0.5598(5) 0.2632(3) 0.0493(15) Uani 1 1 d . . . . .
H35 H 0.684696 0.610896 0.231767 0.059 Uiso 1 1 calc R . . . .
C33 C 0.8197(5) 0.4439(7) 0.3178(3) 0.0526(18) Uani 1 1 d . . . . .
H33 H 0.894778 0.415051 0.324408 0.063 Uiso 1 1 calc R . . . .
C34 C 0.8035(6) 0.5173(6) 0.2730(4) 0.0575(19) Uani 1 1 d . . . . .
H34 H 0.867482 0.539381 0.248249 0.069 Uiso 1 1 calc R . . . .
C21 C -0.0754(6) 0.8396(7) 0.2713(3) 0.0545(19) Uani 1 1 d . . . . .
H21 H -0.145587 0.865679 0.253912 0.065 Uiso 1 1 calc R . . . .
C32 C 0.7277(6) 0.4118(6) 0.3533(3) 0.0549(18) Uani 1 1 d . . . . .
H32 H 0.739219 0.360092 0.384299 0.066 Uiso 1 1 calc R . . . .
C5 C 0.2033(7) 0.2098(5) 0.3925(3) 0.0418(13) Uani 1 1 d . . . . .
H5 H 0.267655 0.166812 0.382268 0.050 Uiso 1 1 calc R . . . .
C29 C 0.4679(7) 0.6397(6) 0.1575(4) 0.0604(19) Uani 1 1 d . . . . .
H29 H 0.506906 0.701682 0.169472 0.073 Uiso 1 1 calc R . . . .
C8 C -0.0593(10) 0.0162(8) 0.4916(4) 0.090(4) Uani 1 1 d . . . . .
H8A H -0.092244 -0.024334 0.456647 0.108 Uiso 1 1 calc R . . . .
H8B H -0.079106 -0.020208 0.530811 0.108 Uiso 1 1 calc R . . . .
O1 O -0.0972(7) 0.1909(7) 0.4506(5) 0.134(4) Uani 1 1 d . . . . .
C20 C -0.0255(6) 0.8893(7) 0.3203(3) 0.059(2) Uani 1 1 d . . . . .
H20 H -0.061047 0.949737 0.337096 0.071 Uiso 1 1 calc R . . . .
C26 C 0.3526(6) 0.4639(7) 0.1211(3) 0.0533(17) Uani 1 1 d . . . . .
H26 H 0.313575 0.402327 0.108471 0.064 Uiso 1 1 calc R . . . .
C27 C 0.3889(7) 0.5338(8) 0.0770(3) 0.066(2) Uani 1 1 d . . . . .
H27 H 0.373198 0.521973 0.034169 0.080 Uiso 1 1 calc R . . . .
C9 C 0.0691(10) 0.0209(8) 0.4850(4) 0.087(3) Uani 1 1 d . . . . .
H9A H 0.101426 0.066421 0.517907 0.105 Uiso 1 1 calc R . . . .
H9B H 0.101899 -0.049510 0.490859 0.105 Uiso 1 1 calc R . . . .
C4 C 0.1059(7) 0.1666(6) 0.4189(3) 0.0492(17) Uani 1 1 d . . . . .
C28 C 0.4474(9) 0.6201(8) 0.0953(3) 0.079(3) Uani 1 1 d . . . . .
H28 H 0.474776 0.667680 0.064774 0.095 Uiso 1 1 calc R . . . .
C3 C 0.0104(7) 0.2297(7) 0.4341(4) 0.062(2) Uani 1 1 d . . . . .
C7 C -0.1122(11) 0.1207(11) 0.4922(8) 0.134(6) Uani 1 1 d . . . . .
H7A H -0.197298 0.109459 0.494830 0.161 Uiso 1 1 calc R . . . .
H7B H -0.088818 0.152701 0.532214 0.161 Uiso 1 1 calc R . . . .
C12 C 0.3043(10) 0.7818(7) 0.4198(3) 0.027(3) Uani 0.5 1 d D U P A 1
C13 C 0.3362(10) 0.8857(7) 0.4244(4) 0.062(4) Uani 0.5 1 d DG U P A 1
H13 H 0.340815 0.927411 0.387983 0.074 Uiso 0.5 1 calc R . P A 1
C14 C 0.3614(10) 0.9286(6) 0.4822(5) 0.074(5) Uani 0.5 1 d DG U P A 1
H14 H 0.383209 0.999640 0.485354 0.089 Uiso 0.5 1 calc R . P A 1
C15 C 0.3547(10) 0.8676(8) 0.5355(4) 0.055(4) Uani 0.5 1 d DG U P A 1
H15 H 0.371876 0.896957 0.575059 0.066 Uiso 0.5 1 calc R . P A 1
C16 C 0.3228(11) 0.7637(7) 0.5310(4) 0.064(4) Uani 0.5 1 d DG U P A 1
H16 H 0.318149 0.722044 0.567391 0.077 Uiso 0.5 1 calc R . P A 1
C17 C 0.2976(10) 0.7208(5) 0.4731(4) 0.054(3) Uani 0.5 1 d DG U P A 1
H17 H 0.275755 0.649813 0.470020 0.065 Uiso 0.5 1 calc R . P A 1
C12A C 0.2764(9) 0.7576(9) 0.4332(3) 0.037(4) Uani 0.5 1 d D U P A 2
C13A C 0.1842(8) 0.7411(8) 0.4739(4) 0.044(3) Uani 0.5 1 d DG U P A 2
H13A H 0.115119 0.708448 0.459448 0.053 Uiso 0.5 1 calc R . P A 2
C14A C 0.1931(10) 0.7722(8) 0.5356(3) 0.067(4) Uani 0.5 1 d DG U P A 2
H14A H 0.130088 0.760905 0.563451 0.080 Uiso 0.5 1 calc R . P A 2
C15A C 0.2942(11) 0.8199(10) 0.5567(3) 0.078(6) Uani 0.5 1 d DG U P A 2
H15A H 0.300249 0.841245 0.598951 0.094 Uiso 0.5 1 calc R . P A 2
C16A C 0.3864(9) 0.8365(11) 0.5160(5) 0.092(8) Uani 0.5 1 d DG U P A 2
H16A H 0.455444 0.869128 0.530448 0.111 Uiso 0.5 1 calc R . P A 2
C17A C 0.3775(8) 0.8054(11) 0.4543(5) 0.073(5) Uani 0.5 1 d DG U P A 2
H17A H 0.440477 0.816671 0.426443 0.088 Uiso 0.5 1 calc R . P A 2

loop_
_atom_site_aniso_label
_atom_site_aniso_U_11
_atom_site_aniso_U_22
_atom_site_aniso_U_33
_atom_site_aniso_U_23
_atom_site_aniso_U_13
_atom_site_aniso_U_12
Pt1 0.02293(8) 0.02504(9) 0.02333(8) -0.00143(9) -0.00052(8) 0.00322(8)
S1 0.0240(6) 0.0432(9) 0.0368(7) -0.0069(6) 0.0081(5) 0.0066(5)
P2 0.0260(6) 0.0262(7) 0.0282(7) -0.0029(5) 0.0003(5) -0.0019(5)
P1 0.0302(7) 0.0273(7) 0.0368(7) -0.0081(6) -0.0083(6) 0.0053(5)
S2 0.0306(6) 0.0270(7) 0.0525(8) 0.0084(8) 0.0113(7) 0.0069(5)
C30 0.029(3) 0.040(4) 0.032(3) -0.011(2) 0.001(2) 0.000(2)
C25 0.047(3) 0.039(4) 0.034(3) 0.004(2) -0.005(3) -0.011(3)
C1 0.037(3) 0.043(4) 0.030(3) 0.000(3) 0.002(2) -0.002(3)
C11 0.036(3) 0.033(3) 0.047(3) -0.005(3) -0.002(3) -0.006(3)
O2 0.095(4) 0.044(3) 0.054(3) 0.008(2) 0.015(3) -0.011(3)
C6 0.036(3) 0.038(3) 0.035(3) 0.000(2) 0.001(3) -0.002(3)
C24 0.032(3) 0.032(3) 0.026(3) 0.001(2) 0.001(2) -0.004(2)
C31 0.032(3) 0.058(4) 0.036(3) -0.002(4) -0.003(2) 0.006(3)
C18 0.033(3) 0.028(3) 0.037(3) 0.001(2) -0.005(2) 0.004(2)
C22 0.055(4) 0.052(5) 0.068(5) 0.007(4) -0.033(4) -0.002(4)
C23 0.054(4) 0.045(4) 0.067(5) -0.007(3) -0.031(4) 0.010(3)
C19 0.039(3) 0.053(4) 0.033(3) -0.004(3) 0.002(3) 0.014(3)
C10 0.036(3) 0.030(3) 0.076(5) 0.002(3) -0.007(3) -0.004(3)
C2 0.043(4) 0.059(5) 0.049(4) 0.007(3) 0.015(3) 0.006(3)
C35 0.035(3) 0.046(4) 0.066(4) 0.007(3) 0.012(3) 0.003(3)
C33 0.029(3) 0.063(5) 0.066(4) -0.019(4) -0.004(3) 0.005(3)
C34 0.030(3) 0.059(5) 0.083(5) -0.006(4) 0.013(4) -0.001(3)
C21 0.033(3) 0.078(6) 0.053(4) 0.017(4) -0.008(3) 0.009(3)
C32 0.042(4) 0.073(5) 0.050(4) 0.002(3) -0.005(3) 0.015(3)
C5 0.048(3) 0.040(3) 0.038(3) -0.001(2) 0.003(3) 0.002(3)
C29 0.084(5) 0.056(4) 0.042(3) 0.005(4) 0.001(4) -0.033(4)
C8 0.128(9) 0.075(7) 0.067(6) -0.014(5) 0.048(6) -0.038(6)
O1 0.077(5) 0.118(7) 0.206(9) 0.082(6) 0.075(6) 0.007(5)
C20 0.052(4) 0.074(6) 0.051(4) 0.004(4) 0.007(3) 0.034(4)
C26 0.065(4) 0.054(4) 0.041(3) -0.003(3) -0.010(3) -0.022(4)
C27 0.081(5) 0.087(6) 0.031(3) 0.005(4) -0.005(3) -0.017(5)
C9 0.146(10) 0.066(6) 0.050(5) 0.011(4) 0.010(5) -0.026(6)
C4 0.065(4) 0.045(4) 0.038(3) 0.004(3) -0.001(3) -0.012(4)
C28 0.122(8) 0.079(6) 0.037(4) 0.020(4) 0.006(4) -0.040(6)
C3 0.060(5) 0.066(5) 0.059(5) 0.011(4) 0.014(4) -0.009(4)
C7 0.103(9) 0.099(10) 0.202(15) 0.045(10) 0.069(10) -0.007(8)
C12 0.029(6) 0.025(7) 0.028(6) -0.006(5) -0.010(6) 0.004(6)
C13 0.087(12) 0.045(9) 0.053(8) -0.019(7) 0.009(8) -0.027(8)
C14 0.086(11) 0.061(11) 0.075(11) -0.040(9) 0.012(9) -0.033(9)
C15 0.051(9) 0.070(12) 0.043(9) -0.026(9) -0.005(7) -0.010(8)
C16 0.091(13) 0.062(10) 0.039(7) -0.009(7) -0.022(8) -0.008(9)
C17 0.095(11) 0.036(7) 0.030(6) -0.007(5) -0.007(8) -0.009(8)
C12A 0.046(10) 0.033(8) 0.032(7) -0.007(7) -0.009(6) 0.004(6)
C13A 0.068(9) 0.044(7) 0.021(5) 0.001(5) 0.003(6) 0.002(6)
C14A 0.126(14) 0.053(8) 0.021(6) -0.002(5) 0.002(8) -0.010(10)
C15A 0.140(18) 0.059(11) 0.037(8) -0.022(7) -0.036(11) 0.022(12)
C16A 0.086(15) 0.112(18) 0.079(14) -0.060(13) -0.027(12) -0.003(13)
C17A 0.054(9) 0.097(14) 0.069(10) -0.048(10) -0.002(8) -0.004(9)

loop_
_atom_type_symbol
_atom_type_description
_atom_type_scat_dispersion_real
_atom_type_scat_dispersion_imag
_atom_type_scat_source
C C 0.0033 0.0016 'International Tables Vol C Tables 4.2.6.8 and 6.1.1.4'
H H 0.0000 0.0000 'International Tables Vol C Tables 4.2.6.8 and 6.1.1.4'
O O 0.0106 0.0060 'International Tables Vol C Tables 4.2.6.8 and 6.1.1.4'
P P 0.1023 0.0942 'International Tables Vol C Tables 4.2.6.8 and 6.1.1.4'
Pt Pt -1.7033 8.3905 'International Tables Vol C Tables 4.2.6.8 and 6.1.1.4'
S S 0.1246 0.1234 'International Tables Vol C Tables 4.2.6.8 and 6.1.1.4'

loop_
_geom_angle_atom_site_label_1
_geom_angle_atom_site_label_2
_geom_angle_atom_site_label_3
_geom_angle
_geom_angle_site_symmetry_1
_geom_angle_site_symmetry_3
_geom_angle_publ_flag
S1 Pt1 S2 88.50(5) . . ?
P2 Pt1 S1 172.54(5) . . ?
P2 Pt1 S2 95.74(5) . . ?
P1 Pt1 S1 90.11(5) . . ?
P1 Pt1 P2 85.96(5) . . ?
P1 Pt1 S2 176.76(7) . . ?
C1 S1 Pt1 104.7(2) . . ?
C30 P2 Pt1 122.7(2) . . ?
C30 P2 C11 103.1(3) . . ?
C30 P2 C24 105.0(2) . . ?
C11 P2 Pt1 108.0(2) . . ?
C24 P2 Pt1 110.74(18) . . ?
C24 P2 C11 106.0(3) . . ?
C18 P1 Pt1 116.8(2) . . ?
C18 P1 C10 103.6(3) . . ?
C18 P1 C12A 104.8(4) . . ?
C10 P1 Pt1 108.2(2) . . ?
C10 P1 C12A 115.0(4) . . ?
C12 P1 Pt1 118.1(3) . . ?
C12 P1 C18 108.8(4) . . ?
C12 P1 C10 98.8(4) . . ?
C12A P1 Pt1 108.7(4) . . ?
C6 S2 Pt1 102.9(2) . . ?
C31 C30 P2 121.3(4) . . ?
C31 C30 C35 119.5(5) . . ?
C35 C30 P2 119.3(5) . . ?
C24 C25 H25 119.6 . . ?
C26 C25 H25 119.6 . . ?
C26 C25 C24 120.8(6) . . ?
C6 C1 S1 122.8(5) . . ?
C6 C1 C2 117.4(6) . . ?
C2 C1 S1 119.8(5) . . ?
P2 C11 H11A 110.0 . . ?
P2 C11 H11B 110.0 . . ?
H11A C11 H11B 108.4 . . ?
C10 C11 P2 108.2(4) . . ?
C10 C11 H11A 110.0 . . ?
C10 C11 H11B 110.0 . . ?
C4 O2 C9 115.7(6) . . ?
C1 C6 S2 121.1(5) . . ?
C1 C6 C5 120.4(6) . . ?
C5 C6 S2 118.5(5) . . ?
C25 C24 P2 118.9(4) . . ?
C25 C24 C29 117.6(5) . . ?
C29 C24 P2 123.5(5) . . ?
C30 C31 H31 120.5 . . ?
C30 C31 C32 119.0(6) . . ?
C32 C31 H31 120.5 . . ?
C23 C18 P1 118.1(5) . . ?
C19 C18 P1 122.2(4) . . ?
C19 C18 C23 119.5(6) . . ?
C23 C22 H22 119.8 . . ?
C21 C22 H22 119.8 . . ?
C21 C22 C23 120.5(7) . . ?
C18 C23 H23 120.3 . . ?
C22 C23 C18 119.4(7) . . ?
C22 C23 H23 120.3 . . ?
C18 C19 H19 120.0 . . ?
C18 C19 C20 120.0(6) . . ?
C20 C19 H19 120.0 . . ?
P1 C10 H10A 109.5 . . ?
P1 C10 H10B 109.5 . . ?
C11 C10 P1 110.9(5) . . ?
C11 C10 H10A 109.5 . . ?
C11 C10 H10B 109.5 . . ?
H10A C10 H10B 108.0 . . ?
C1 C2 H2 118.5 . . ?
C3 C2 C1 122.9(7) . . ?
C3 C2 H2 118.5 . . ?
C30 C35 H35 119.8 . . ?
C34 C35 C30 120.3(6) . . ?
C34 C35 H35 119.8 . . ?
C34 C33 H33 120.1 . . ?
C34 C33 C32 119.9(6) . . ?
C32 C33 H33 120.1 . . ?
C35 C34 H34 119.8 . . ?
C33 C34 C35 120.5(6) . . ?
C33 C34 H34 119.8 . . ?
C22 C21 H21 119.8 . . ?
C20 C21 C22 120.5(6) . . ?
C20 C21 H21 119.8 . . ?
C31 C32 H32 119.6 . . ?
C33 C32 C31 120.8(7) . . ?
C33 C32 H32 119.6 . . ?
C6 C5 H5 119.7 . . ?
C4 C5 C6 120.6(7) . . ?
C4 C5 H5 119.7 . . ?
C24 C29 H29 119.7 . . ?
C28 C29 C24 120.6(7) . . ?
C28 C29 H29 119.7 . . ?
H8A C8 H8B 107.9 . . ?
C9 C8 H8A 109.2 . . ?
C9 C8 H8B 109.2 . . ?
C7 C8 H8A 109.2 . . ?
C7 C8 H8B 109.2 . . ?
C7 C8 C9 111.9(9) . . ?
C7 O1 C3 123.7(10) . . ?
C19 C20 H20 119.9 . . ?
C21 C20 C19 120.2(7) . . ?
C21 C20 H20 119.9 . . ?
C25 C26 H26 119.6 . . ?
C27 C26 C25 120.7(7) . . ?
C27 C26 H26 119.6 . . ?
C26 C27 H27 120.4 . . ?
C28 C27 C26 119.3(6) . . ?
C28 C27 H27 120.4 . . ?
O2 C9 C8 111.8(8) . . ?
O2 C9 H9A 109.2 . . ?
O2 C9 H9B 109.2 . . ?
C8 C9 H9A 109.2 . . ?
C8 C9 H9B 109.2 . . ?
H9A C9 H9B 107.9 . . ?
O2 C4 C3 122.7(7) . . ?
C5 C4 O2 117.1(7) . . ?
C5 C4 C3 120.0(7) . . ?
C29 C28 H28 119.5 . . ?
C27 C28 C29 120.9(7) . . ?
C27 C28 H28 119.5 . . ?
C2 C3 O1 117.9(8) . . ?
C2 C3 C4 118.3(7) . . ?
O1 C3 C4 123.5(8) . . ?
C8 C7 H7A 106.0 . . ?
C8 C7 H7B 106.0 . . ?
O1 C7 C8 125.5(11) . . ?
O1 C7 H7A 106.0 . . ?
O1 C7 H7B 106.0 . . ?
H7A C7 H7B 106.3 . . ?
C13 C12 P1 124.5(5) . . ?
C13 C12 C17 120.0 . . ?
C17 C12 P1 115.5(5) . . ?
C12 C13 H13 120.0 . . ?
C12 C13 C14 120.0 . . ?
C14 C13 H13 120.0 . . ?
C13 C14 H14 120.0 . . ?
C15 C14 C13 120.0 . . ?
C15 C14 H14 120.0 . . ?
C14 C15 H15 120.0 . . ?
C14 C15 C16 120.0 . . ?
C16 C15 H15 120.0 . . ?
C15 C16 H16 120.0 . . ?
C17 C16 C15 120.0 . . ?
C17 C16 H16 120.0 . . ?
C12 C17 H17 120.0 . . ?
C16 C17 C12 120.0 . . ?
C16 C17 H17 120.0 . . ?
C13A C12A P1 121.7(5) . . ?
C13A C12A C17A 120.0 . . ?
C17A C12A P1 118.3(5) . . ?
C12A C13A H13A 120.0 . . ?
C12A C13A C14A 120.0 . . ?
C14A C13A H13A 120.0 . . ?
C13A C14A H14A 120.0 . . ?
C15A C14A C13A 120.0 . . ?
C15A C14A H14A 120.0 . . ?
C14A C15A H15A 120.0 . . ?
C16A C15A C14A 120.0 . . ?
C16A C15A H15A 120.0 . . ?
C15A C16A H16A 120.0 . . ?
C15A C16A C17A 120.0 . . ?
C17A C16A H16A 120.0 . . ?
C12A C17A H17A 120.0 . . ?
C16A C17A C12A 120.0 . . ?
C16A C17A H17A 120.0 . . ?

loop_
_geom_bond_atom_site_label_1
_geom_bond_atom_site_label_2
_geom_bond_distance
_geom_bond_site_symmetry_2
_geom_bond_publ_flag
Pt1 S1 2.3167(13) . ?
Pt1 P2 2.2549(14) . ?
Pt1 P1 2.2525(14) . ?
Pt1 S2 2.3176(14) . ?
S1 C1 1.704(6) . ?
P2 C30 1.818(6) . ?
P2 C11 1.837(6) . ?
P2 C24 1.819(5) . ?
P1 C18 1.814(6) . ?
P1 C10 1.820(7) . ?
P1 C12 1.788(6) . ?
P1 C12A 1.891(6) . ?
S2 C6 1.786(6) . ?
C30 C31 1.378(8) . ?
C30 C35 1.392(8) . ?
C25 H25 0.9500 . ?
C25 C24 1.382(8) . ?
C25 C26 1.380(8) . ?
C1 C6 1.386(8) . ?
C1 C2 1.401(9) . ?
C11 H11A 0.9900 . ?
C11 H11B 0.9900 . ?
C11 C10 1.521(8) . ?
O2 C9 1.449(9) . ?
O2 C4 1.374(9) . ?
C6 C5 1.406(8) . ?
C24 C29 1.396(9) . ?
C31 H31 0.9500 . ?
C31 C32 1.399(8) . ?
C18 C23 1.393(9) . ?
C18 C19 1.374(8) . ?
C22 H22 0.9500 . ?
C22 C23 1.382(9) . ?
C22 C21 1.362(11) . ?
C23 H23 0.9500 . ?
C19 H19 0.9500 . ?
C19 C20 1.387(9) . ?
C10 H10A 0.9900 . ?
C10 H10B 0.9900 . ?
C2 H2 0.9500 . ?
C2 C3 1.377(11) . ?
C35 H35 0.9500 . ?
C35 C34 1.376(9) . ?
C33 H33 0.9500 . ?
C33 C34 1.362(11) . ?
C33 C32 1.369(10) . ?
C34 H34 0.9500 . ?
C21 H21 0.9500 . ?
C21 C20 1.359(11) . ?
C32 H32 0.9500 . ?
C5 H5 0.9500 . ?
C5 C4 1.372(10) . ?
C29 H29 0.9500 . ?
C29 C28 1.381(11) . ?
C8 H8A 0.9900 . ?
C8 H8B 0.9900 . ?
C8 C9 1.483(14) . ?
C8 C7 1.475(16) . ?
O1 C3 1.381(10) . ?
O1 C7 1.282(14) . ?
C20 H20 0.9500 . ?
C26 H26 0.9500 . ?
C26 C27 1.371(11) . ?
C27 H27 0.9500 . ?
C27 C28 1.356(12) . ?
C9 H9A 0.9900 . ?
C9 H9B 0.9900 . ?
C4 C3 1.404(11) . ?
C28 H28 0.9500 . ?
C7 H7A 0.9900 . ?
C7 H7B 0.9900 . ?
C12 C13 1.3900 . ?
C12 C17 1.3900 . ?
C13 H13 0.9500 . ?
C13 C14 1.3900 . ?
C14 H14 0.9500 . ?
C14 C15 1.3900 . ?
C15 H15 0.9500 . ?
C15 C16 1.3900 . ?
C16 H16 0.9500 . ?
C16 C17 1.3900 . ?
C17 H17 0.9500 . ?
C12A C13A 1.3900 . ?
C12A C17A 1.3900 . ?
C13A H13A 0.9500 . ?
C13A C14A 1.3900 . ?
C14A H14A 0.9500 . ?
C14A C15A 1.3900 . ?
C15A H15A 0.9500 . ?
C15A C16A 1.3900 . ?
C16A H16A 0.9500 . ?
C16A C17A 1.3900 . ?
C17A H17A 0.9500 . ?
